data_4107348
loop_
_publ_author_name
'Sang-Hwan Kim'
'Magnus Bostr\"om'
'Dong-Kyun Seo'

_publ_section_title
;
 Two-Dimensional Superdegeneracy and Structure-Magnetism Correlations in
 Strong Ferromagnet, Mn2Ga5
;
_journal_name_full 'Journal of the American Chemical Society'
_journal_page_first 1384
_journal_page_last 1391
_journal_paper_doi 10.1021/ja0765924
_journal_volume 130
_journal_year 2008
_chemical_formula_sum 'Ga5 Mn2'
_chemical_formula_weight 458.48
_chemical_name_systematic
; 
 ? 
;
_space_group_IT_number 127
_symmetry_cell_setting tetragonal
_symmetry_space_group_name_Hall '-P 4 2ab'
_symmetry_space_group_name_H-M 'P 4/m b m'
_atom_sites_solution_hydrogens geom
_atom_sites_solution_primary direct
_atom_sites_solution_secondary difmap
_audit_creation_method SHELXL-97
_cell_angle_alpha 90.00
_cell_angle_beta 90.00
_cell_angle_gamma 90.00
_cell_formula_units_Z 2
_cell_length_a 8.8590(8)
_cell_length_b 8.8590(8)
_cell_length_c 2.7094(5)
_cell_measurement_reflns_used 'all observed'
_cell_measurement_temperature 293(2)
_cell_measurement_theta_max 22.46
_cell_measurement_theta_min 3.25
_cell_volume 212.64(5)
_computing_cell_refinement SAINT
_computing_data_collection SAINT
_computing_data_reduction SAINT
_computing_publication_material SHELxTL
_computing_structure_refinement 'SHELXL-97 (Sheldrick, 1997)'
_computing_structure_solution 'SHELXS-97 (Sheldrick, 1990)'
_diffrn_ambient_temperature 293(2)
_diffrn_measured_fraction_theta_full 1.000
_diffrn_measured_fraction_theta_max 1.000
_diffrn_measurement_device_type 'Bruker P4'
_diffrn_measurement_method '\w scans'
_diffrn_radiation_monochromator graphite
_diffrn_radiation_source 'fine-focus sealed tube'
_diffrn_radiation_type MoK\a
_diffrn_radiation_wavelength 0.71073
_diffrn_reflns_av_R_equivalents 0.0396
_diffrn_reflns_av_sigmaI/netI 0.0181
_diffrn_reflns_limit_h_max 9
_diffrn_reflns_limit_h_min -9
_diffrn_reflns_limit_k_max 9
_diffrn_reflns_limit_k_min -9
_diffrn_reflns_limit_l_max 2
_diffrn_reflns_limit_l_min -2
_diffrn_reflns_number 1234
_diffrn_reflns_theta_full 22.46
_diffrn_reflns_theta_max 22.46
_diffrn_reflns_theta_min 3.25
_exptl_absorpt_coefficient_mu 18.360
_exptl_absorpt_correction_type empirical
_exptl_absorpt_process_details SADABS
_exptl_crystal_colour silvery
_exptl_crystal_density_diffrn 3.580
_exptl_crystal_description plate
_exptl_crystal_F_000 205
_exptl_crystal_size_max 0.032
_exptl_crystal_size_mid 0.032
_exptl_crystal_size_min 0.008
_refine_diff_density_max 0.808
_refine_diff_density_min -1.061
_refine_diff_density_rms 0.271
_refine_ls_extinction_method none
_refine_ls_goodness_of_fit_ref 1.492
_refine_ls_hydrogen_treatment mixed
_refine_ls_matrix_type full
_refine_ls_number_parameters 14
_refine_ls_number_reflns 95
_refine_ls_number_restraints 0
_refine_ls_restrained_S_all 1.492
_refine_ls_R_factor_all 0.0404
_refine_ls_R_factor_gt 0.0382
_refine_ls_shift/su_max 0.000
_refine_ls_shift/su_mean 0.000
_refine_ls_structure_factor_coef Fsqd
_refine_ls_weighting_details 'calc w=1/[\s^2^(Fo^2^)+(0.0345P)^2^+3.4596P] where P=(Fo^2^+2Fc^2^)/3'
_refine_ls_weighting_scheme calc
_refine_ls_wR_factor_gt 0.0818
_refine_ls_wR_factor_ref 0.0830
_reflns_number_gt 90
_reflns_number_total 95
_reflns_threshold_expression >2sigma(I)
_cod_data_source_file ja0765924-file001.cif
_cod_data_source_block p4/mbm
_cod_original_formula_sum Ga5Mn2
_cod_database_code 4107348

loop_
_symmetry_equiv_pos_as_xyz
'x, y, z'
'-x, -y, z'
'-y, x, z'
'y, -x, z'
'-x+1/2, y+1/2, -z'
'x+1/2, -y+1/2, -z'
'y+1/2, x+1/2, -z'
'-y+1/2, -x+1/2, -z'
'-x, -y, -z'
'x, y, -z'
'y, -x, -z'
'-y, x, -z'
'x-1/2, -y-1/2, z'
'-x-1/2, y-1/2, z'
'-y-1/2, -x-1/2, z'
'y-1/2, x-1/2, z'

loop_
_atom_site_label
_atom_site_type_symbol
_atom_site_fract_x
_atom_site_fract_y
_atom_site_fract_z
_atom_site_U_iso_or_equiv
_atom_site_adp_type
_atom_site_occupancy
_atom_site_symmetry_multiplicity
_atom_site_calc_flag
_atom_site_refinement_flags
Ga1 Ga 0.5000 0.0000 0.0000 0.0069(11) Uani 1 8 d S
Ga2 Ga 0.2046(2) 0.0635(2) 0.0000 0.0080(9) Uani 1 2 d S
Mn Mn 0.6782(3) 0.1782(3) 0.5000 0.0062(11) Uani 1 4 d S

loop_
_atom_site_aniso_label
_atom_site_aniso_U_11
_atom_site_aniso_U_22
_atom_site_aniso_U_33
_atom_site_aniso_U_23
_atom_site_aniso_U_13
_atom_site_aniso_U_12
Ga1 0.0046(13) 0.0046(13) 0.012(2) 0.000 0.000 -0.0017(15)
Ga2 0.0085(13) 0.0060(12) 0.0093(14) 0.000 0.000 0.0010(6)
Mn 0.0055(13) 0.0055(13) 0.008(2) 0.000 0.000 -0.0009(13)

loop_
_atom_type_symbol
_atom_type_description
_atom_type_scat_dispersion_real
_atom_type_scat_dispersion_imag
_atom_type_scat_source
Mn Mn 0.3368 0.7283 'International Tables Vol C Tables 4.2.6.8 and 6.1.1.4'
Ga Ga 0.2307 1.6083 'International Tables Vol C Tables 4.2.6.8 and 6.1.1.4'

loop_
_geom_angle_atom_site_label_1
_geom_angle_atom_site_label_2
_geom_angle_atom_site_label_3
_geom_angle
_geom_angle_site_symmetry_1
_geom_angle_site_symmetry_3
Mn Ga1 Mn 180.00(9) 9_655 .
Mn Ga1 Mn 62.50(8) 9_655 9_656
Mn Ga1 Mn 117.50(8) . 9_656
Mn Ga1 Mn 117.50(8) 9_655 1_554
Mn Ga1 Mn 62.50(8) . 1_554
Mn Ga1 Mn 180.0 9_656 1_554
Mn Ga1 Ga2 62.36(3) 9_655 .
Mn Ga1 Ga2 117.64(3) . .
Mn Ga1 Ga2 62.36(3) 9_656 .
Mn Ga1 Ga2 117.64(3) 1_554 .
Mn Ga1 Ga2 117.64(3) 9_655 9_655
Mn Ga1 Ga2 62.36(3) . 9_655
Mn Ga1 Ga2 117.64(3) 9_656 9_655
Mn Ga1 Ga2 62.36(3) 1_554 9_655
Ga2 Ga1 Ga2 180.0 . 9_655
Mn Ga1 Ga2 62.36(3) 9_655 7_545
Mn Ga1 Ga2 117.64(3) . 7_545
Mn Ga1 Ga2 62.36(3) 9_656 7_545
Mn Ga1 Ga2 117.64(3) 1_554 7_545
Ga2 Ga1 Ga2 114.26(8) . 7_545
Ga2 Ga1 Ga2 65.74(8) 9_655 7_545
Mn Ga1 Ga2 117.64(3) 9_655 15_665
Mn Ga1 Ga2 62.36(3) . 15_665
Mn Ga1 Ga2 117.64(3) 9_656 15_665
Mn Ga1 Ga2 62.36(3) 1_554 15_665
Ga2 Ga1 Ga2 65.74(8) . 15_665
Ga2 Ga1 Ga2 114.26(8) 9_655 15_665
Ga2 Ga1 Ga2 180.00(7) 7_545 15_665
Mn Ga1 Ga1 58.75(4) 9_655 1_554
Mn Ga1 Ga1 121.25(4) . 1_554
Mn Ga1 Ga1 121.25(4) 9_656 1_554
Mn Ga1 Ga1 58.75(4) 1_554 1_554
Ga2 Ga1 Ga1 90.0 . 1_554
Ga2 Ga1 Ga1 90.0 9_655 1_554
Ga2 Ga1 Ga1 90.0 7_545 1_554
Ga2 Ga1 Ga1 90.0 15_665 1_554
Mn Ga1 Ga1 121.25(4) 9_655 1_556
Mn Ga1 Ga1 58.75(4) . 1_556
Mn Ga1 Ga1 58.75(4) 9_656 1_556
Mn Ga1 Ga1 121.25(4) 1_554 1_556
Ga2 Ga1 Ga1 90.0 . 1_556
Ga2 Ga1 Ga1 90.0 9_655 1_556
Ga2 Ga1 Ga1 90.0 7_545 1_556
Ga2 Ga1 Ga1 90.0 15_665 1_556
Ga1 Ga1 Ga1 180.0 1_554 1_556
Mn Ga2 Mn 60.99(7) 11_566 11_565
Mn Ga2 Ga1 105.42(8) 11_566 .
Mn Ga2 Ga1 105.42(8) 11_565 .
Mn Ga2 Ga2 135.87(5) 11_566 11
Mn Ga2 Ga2 135.87(5) 11_565 11
Ga1 Ga2 Ga2 105.63(9) . 11
Mn Ga2 Ga2 61.52(9) 11_566 3
Mn Ga2 Ga2 61.52(9) 11_565 3
Ga1 Ga2 Ga2 164.37(9) . 3
Ga2 Ga2 Ga2 90.0 11 3
Mn Ga2 Ga2 59.51(4) 11_566 1_556
Mn Ga2 Ga2 120.49(4) 11_565 1_556
Ga1 Ga2 Ga2 90.0 . 1_556
Ga2 Ga2 Ga2 90.0 11 1_556
Ga2 Ga2 Ga2 90.0 3 1_556
Mn Ga2 Ga2 120.49(4) 11_566 1_554
Mn Ga2 Ga2 59.51(4) 11_565 1_554
Ga1 Ga2 Ga2 90.0 . 1_554
Ga2 Ga2 Ga2 90.0 11 1_554
Ga2 Ga2 Ga2 90.0 3 1_554
Ga2 Ga2 Ga2 180.00(17) 1_556 1_554
Mn Ga2 Mn 162.66(8) 11_566 9_655
Mn Ga2 Mn 116.90(2) 11_565 9_655
Ga1 Ga2 Mn 57.65(7) . 9_655
Ga2 Ga2 Mn 58.98(10) 11 9_655
Ga2 Ga2 Mn 134.41(7) 3 9_655
Ga2 Ga2 Mn 119.65(2) 1_556 9_655
Ga2 Ga2 Mn 60.35(2) 1_554 9_655
Mn Ga2 Mn 116.90(2) 11_566 9_656
Mn Ga2 Mn 162.66(8) 11_565 9_656
Ga1 Ga2 Mn 57.65(7) . 9_656
Ga2 Ga2 Mn 58.98(10) 11 9_656
Ga2 Ga2 Mn 134.41(7) 3 9_656
Ga2 Ga2 Mn 60.35(2) 1_556 9_656
Ga2 Ga2 Mn 119.65(2) 1_554 9_656
Mn Ga2 Mn 59.31(5) 9_655 9_656
Mn Ga2 Ga2 57.03(5) 11_566 15_665
Mn Ga2 Ga2 57.03(5) 11_565 15_665
Ga1 Ga2 Ga2 57.13(4) . 15_665
Ga2 Ga2 Ga2 162.76(5) 11 15_665
Ga2 Ga2 Ga2 107.24(5) 3 15_665
Ga2 Ga2 Ga2 90.0 1_556 15_665
Ga2 Ga2 Ga2 90.0 1_554 15_665
Mn Ga2 Ga2 106.54(8) 9_655 15_665
Mn Ga2 Ga2 106.54(8) 9_656 15_665
Ga1 Mn Ga1 62.50(8) . 1_556
Ga1 Mn Ga2 146.56(6) . 3_656
Ga1 Mn Ga2 107.93(3) 1_556 3_656
Ga1 Mn Ga2 146.56(6) . 13_666
Ga1 Mn Ga2 107.93(3) 1_556 13_666
Ga2 Mn Ga2 65.93(10) 3_656 13_666
Ga1 Mn Ga2 107.93(3) . 3_655
Ga1 Mn Ga2 146.56(6) 1_556 3_655
Ga2 Mn Ga2 60.99(7) 3_656 3_655
Ga2 Mn Ga2 96.15(13) 13_666 3_655
Ga1 Mn Ga2 107.93(3) . 13_665
Ga1 Mn Ga2 146.56(6) 1_556 13_665
Ga2 Mn Ga2 96.15(13) 3_656 13_665
Ga2 Mn Ga2 60.99(7) 13_666 13_665
Ga2 Mn Ga2 65.93(10) 3_655 13_665
Ga1 Mn Mn 121.25(4) . 1_556
Ga1 Mn Mn 58.75(4) 1_556 1_556
Ga2 Mn Mn 59.51(4) 3_656 1_556
Ga2 Mn Mn 59.51(4) 13_666 1_556
Ga2 Mn Mn 120.49(4) 3_655 1_556
Ga2 Mn Mn 120.49(4) 13_665 1_556
Ga1 Mn Mn 58.75(4) . 1_554
Ga1 Mn Mn 121.25(4) 1_556 1_554
Ga2 Mn Mn 120.49(4) 3_656 1_554
Ga2 Mn Mn 120.49(4) 13_666 1_554
Ga2 Mn Mn 59.51(4) 3_655 1_554
Ga2 Mn Mn 59.51(4) 13_665 1_554
Mn Mn Mn 180.0(2) 1_556 1_554
Ga1 Mn Ga2 60.00(6) . 9_655
Ga1 Mn Ga2 90.76(9) 1_556 9_655
Ga2 Mn Ga2 89.68(7) 3_656 9_655
Ga2 Mn Ga2 152.63(12) 13_666 9_655
Ga2 Mn Ga2 59.49(7) 3_655 9_655
Ga2 Mn Ga2 112.70(4) 13_665 9_655
Mn Mn Ga2 119.65(2) 1_556 9_655
Mn Mn Ga2 60.35(2) 1_554 9_655
Ga1 Mn Ga2 60.00(6) . 15_665
Ga1 Mn Ga2 90.76(9) 1_556 15_665
Ga2 Mn Ga2 152.63(12) 3_656 15_665
Ga2 Mn Ga2 89.68(7) 13_666 15_665
Ga2 Mn Ga2 112.70(4) 3_655 15_665
Ga2 Mn Ga2 59.49(7) 13_665 15_665
Mn Mn Ga2 119.65(2) 1_556 15_665
Mn Mn Ga2 60.35(2) 1_554 15_665
Ga2 Mn Ga2 110.39(8) 9_655 15_665
Ga1 Mn Ga2 90.76(9) . 9_656
Ga1 Mn Ga2 60.00(6) 1_556 9_656
Ga2 Mn Ga2 59.49(7) 3_656 9_656
Ga2 Mn Ga2 112.70(4) 13_666 9_656
Ga2 Mn Ga2 89.68(7) 3_655 9_656
Ga2 Mn Ga2 152.63(12) 13_665 9_656
Mn Mn Ga2 60.35(2) 1_556 9_656
Mn Mn Ga2 119.65(2) 1_554 9_656
Ga2 Mn Ga2 59.31(5) 9_655 9_656
Ga2 Mn Ga2 146.92(16) 15_665 9_656
Ga1 Mn Ga2 90.76(9) . 15_666
Ga1 Mn Ga2 60.00(6) 1_556 15_666
Ga2 Mn Ga2 112.70(4) 3_656 15_666
Ga2 Mn Ga2 59.49(7) 13_666 15_666
Ga2 Mn Ga2 152.63(12) 3_655 15_666
Ga2 Mn Ga2 89.68(7) 13_665 15_666
Mn Mn Ga2 60.35(2) 1_556 15_666
Mn Mn Ga2 119.65(2) 1_554 15_666
Ga2 Mn Ga2 146.92(16) 9_655 15_666
Ga2 Mn Ga2 59.31(5) 15_665 15_666
Ga2 Mn Ga2 110.39(8) 9_656 15_666

loop_
_geom_bond_atom_site_label_1
_geom_bond_atom_site_label_2
_geom_bond_distance
_geom_bond_site_symmetry_2
Ga1 Mn 2.611(3) 9_655
Ga1 Mn 2.611(3) .
Ga1 Mn 2.611(3) 9_656
Ga1 Mn 2.611(3) 1_554
Ga1 Ga2 2.6767(17) .
Ga1 Ga2 2.6767(17) 9_655
Ga1 Ga2 2.6767(17) 7_545
Ga1 Ga2 2.6767(17) 15_665
Ga1 Ga1 2.7094(5) 1_554
Ga1 Ga1 2.7094(5) 1_556
Ga2 Mn 2.670(3) 11_566
Ga2 Mn 2.670(3) 11_565
Ga2 Ga2 2.684(3) 11
Ga2 Ga2 2.684(3) 3
Ga2 Ga2 2.7094(5) 1_556
Ga2 Ga2 2.7094(5) 1_554
Ga2 Mn 2.7381(19) 9_655
Ga2 Mn 2.7381(19) 9_656
Ga2 Ga2 2.905(4) 15_665
Mn Ga1 2.611(3) 1_556
Mn Ga2 2.670(3) 3_656
Mn Ga2 2.670(3) 13_666
Mn Ga2 2.670(3) 3_655
Mn Ga2 2.670(3) 13_665
Mn Mn 2.7094(5) 1_556
Mn Mn 2.7094(5) 1_554
Mn Ga2 2.7381(19) 9_655
Mn Ga2 2.7381(19) 15_665
Mn Ga2 2.7381(19) 9_656
Mn Ga2 2.7381(19) 15_666
